data_1514990
loop_
_publ_author_name
'Gong, Wei'
'Singidi, Ramakrishna Reddy'
'Gallucci, Judith C.'
'RajanBabu, T. V.'

_publ_section_title
;
 On the stereochemistry of acetylide additions to highly functionalized
 biphenylcarbaldehydes and multi-component cyclization of 1,n-diynes.
 Syntheses of dibenzocyclooctadiene lignans
;
_journal_issue 4
_journal_name_full 'Chemical Science'
_journal_page_first 1221
_journal_paper_doi 10.1039/c2sc00920j
_journal_volume 3
_journal_year 2012
_chemical_compound_source 'synthesis as described'
_chemical_formula_moiety 'C35 H39 B1 O8'
_chemical_formula_sum 'C35 H39 B O8'
_chemical_formula_weight 598.47
_chemical_name_common 'RajanBabu 1782'
_chemical_name_systematic
;
?
;
_space_group_IT_number 14
_symmetry_cell_setting monoclinic
_symmetry_Int_Tables_number 14
_symmetry_space_group_name_Hall '-P 2ybc'
_symmetry_space_group_name_H-M 'P 1 21/c 1'
_atom_sites_solution_hydrogens geom
_atom_sites_solution_primary direct
_atom_sites_solution_secondary difmap
_audit_conform_dict_location ftp://ftp.iucr.org/pub/cif_core.dic
_audit_conform_dict_name cif_core.dic
_audit_conform_dict_version 2.4
_audit_creation_date 2010-08-27T16:59:18-00:00
_audit_creation_method 'WinGX routine CIF_UPDATE'
_cell_angle_alpha 90
_cell_angle_beta 98.3920(10)
_cell_angle_gamma 90
_cell_formula_units_Z 4
_cell_length_a 10.2127(1)
_cell_length_b 10.9420(1)
_cell_length_c 28.6657(3)
_cell_measurement_reflns_used 7183
_cell_measurement_temperature 150(2)
_cell_measurement_theta_max 27.485
_cell_measurement_theta_min 2.037
_cell_measurement_wavelength 0.71073
_cell_volume 3169.02(5)
_computing_cell_refinement 'HKL Scalepack (Otwinowski & Minor 1997)'
_computing_data_collection 'Collect (Nonius BV, 1997-2000)'
_computing_data_reduction 'HKL Denzo and Scalepack (Otwinowski & Minor 1997)'
_computing_molecular_graphics 'Ortep-3 for Windows (Farrugia, 1997)'
_computing_publication_material 'WinGX publication routines (Farrugia, 1999)'
_computing_structure_refinement 'SHELXL-97 (Sheldrick, 2008)'
_computing_structure_solution 'SHELXS-97 (Sheldrick, 2008)'
_diffrn_ambient_temperature 150(2)
_diffrn_detector 'CCD plate'
_diffrn_detector_area_resol_mean 9
_diffrn_measured_fraction_theta_full 0.969
_diffrn_measured_fraction_theta_max 0.969
_diffrn_measurement_device '95mm CCD camera on \k-goniostat'
_diffrn_measurement_device_type 'Nonius KappaCCD'
_diffrn_measurement_method 'phi and omega scans'
_diffrn_orient_matrix_type 'by Nonius Collect from scalepack cell'
_diffrn_orient_matrix_UB_11 -0.9532E-2
_diffrn_orient_matrix_UB_12 -0.746169E-1
_diffrn_orient_matrix_UB_13 0.643265E-1
_diffrn_orient_matrix_UB_21 0.191496E-1
_diffrn_orient_matrix_UB_22 -0.597397E-1
_diffrn_orient_matrix_UB_23 -0.664588E-1
_diffrn_orient_matrix_UB_31 0.33449E-1
_diffrn_orient_matrix_UB_32 -0.15721E-2
_diffrn_orient_matrix_UB_33 0.110513E-1
_diffrn_radiation_monochromator graphite
_diffrn_radiation_probe x-ray
_diffrn_radiation_type MoK\a
_diffrn_radiation_wavelength 0.71073
_diffrn_reflns_av_R_equivalents 0.055
_diffrn_reflns_limit_h_max 12
_diffrn_reflns_limit_h_min -12
_diffrn_reflns_limit_k_max 14
_diffrn_reflns_limit_k_min -14
_diffrn_reflns_limit_l_max 37
_diffrn_reflns_limit_l_min -37
_diffrn_reflns_number 60440
_diffrn_reflns_theta_full 27.46
_diffrn_reflns_theta_max 27.46
_diffrn_reflns_theta_min 2.3
_diffrn_source 'Enraf Nonius FR590'
_exptl_absorpt_coefficient_mu 0.088
_exptl_absorpt_correction_type none
_exptl_crystal_colour 'pale yellow'
_exptl_crystal_density_diffrn 1.254
_exptl_crystal_density_method 'not measured'
_exptl_crystal_description block
_exptl_crystal_F_000 1272
_exptl_crystal_size_max 0.38
_exptl_crystal_size_mid 0.31
_exptl_crystal_size_min 0.27
_refine_diff_density_max 0.271
_refine_diff_density_min -0.177
_refine_diff_density_rms 0.038
_refine_ls_extinction_method none
_refine_ls_goodness_of_fit_ref 1.042
_refine_ls_hydrogen_treatment constr
_refine_ls_matrix_type full
_refine_ls_number_parameters 461
_refine_ls_number_reflns 7037
_refine_ls_number_restraints 43
_refine_ls_restrained_S_all 1.052
_refine_ls_R_factor_all 0.0999
_refine_ls_R_factor_gt 0.0454
_refine_ls_shift/su_max 0.016
_refine_ls_shift/su_mean 0.001
_refine_ls_structure_factor_coef Fsqd
_refine_ls_weighting_details 'w=1/[\s^2^(Fo^2^)+(0.0659P)^2^+0.0357P] where P=(Fo^2^+2Fc^2^)/3'
_refine_ls_weighting_scheme calc
_refine_ls_wR_factor_gt 0.1082
_refine_ls_wR_factor_ref 0.1259
_reflns_number_gt 4141
_reflns_number_total 7037
_reflns_threshold_expression >2\s(I)
_cod_data_source_file c2sc00920j.txt
_cod_data_source_block RajanBabu1782
_cod_original_sg_symbol_H-M P21/c
_cod_database_code 1514990

loop_
_symmetry_equiv_pos_as_xyz
'x, y, z'
'-x, y+1/2, -z+1/2'
'-x, -y, -z'
'x, -y-1/2, z-1/2'

loop_
_atom_site_label
_atom_site_type_symbol
_atom_site_fract_x
_atom_site_fract_y
_atom_site_fract_z
_atom_site_U_iso_or_equiv
_atom_site_adp_type
_atom_site_occupancy
_atom_site_symmetry_multiplicity
_atom_site_calc_flag
_atom_site_refinement_flags
_atom_site_disorder_assembly
_atom_site_disorder_group
C1 C 0.99710(14) 0.28278(13) 0.09521(5) 0.0284(4) Uani 1 1 d . . .
H1 H 1.0806 0.2842 0.1183 0.034 Uiso 1 1 calc R . .
C2 C 1.01624(14) 0.20143(14) 0.05333(5) 0.0302(4) Uani 1 1 d . . .
C3 C 1.09490(15) 0.08758(14) 0.06336(5) 0.0307(4) Uani 1 1 d . . .
C4 C 1.05259(15) 0.00143(14) 0.09992(5) 0.0328(4) Uani 1 1 d . . .
H4A H 1.0813 -0.0824 0.0932 0.039 Uiso 1 1 calc R . .
H4B H 0.9547 0.0012 0.0966 0.039 Uiso 1 1 calc R . .
C5 C 1.10761(14) 0.03347(14) 0.15066(5) 0.0293(4) Uani 1 1 d . . .
C6 C 1.03935(14) 0.11071(13) 0.17760(5) 0.0284(4) Uani 1 1 d . . .
C7 C 0.90584(14) 0.15996(14) 0.15908(5) 0.0290(4) Uani 1 1 d . . .
C8 C 0.88438(14) 0.23652(13) 0.11953(5) 0.0277(3) Uani 1 1 d . . .
C9 C 1.22747(15) -0.01956(14) 0.17038(5) 0.0331(4) Uani 1 1 d . . .
H9 H 1.2734 -0.071 0.1515 0.04 Uiso 1 1 calc R . .
C10 C 1.28045(15) 0.00184(15) 0.21712(5) 0.0337(4) Uani 1 1 d . . .
C11 C 1.21290(15) 0.07844(15) 0.24447(5) 0.0329(4) Uani 1 1 d . . .
C12 C 1.09472(15) 0.13242(14) 0.22473(5) 0.0304(4) Uani 1 1 d . . .
C13 C 1.46853(17) -0.12759(16) 0.21463(6) 0.0498(5) Uani 1 1 d . . .
H13A H 1.5467 -0.1571 0.2355 0.075 Uiso 1 1 calc R . .
H13B H 1.4966 -0.0825 0.1882 0.075 Uiso 1 1 calc R . .
H13C H 1.4136 -0.1973 0.2025 0.075 Uiso 1 1 calc R . .
C14 C 1.22955(18) -0.00097(16) 0.32026(6) 0.0479(5) Uani 1 1 d . . .
H14A H 1.2653 0.0156 0.3533 0.072 Uiso 1 1 calc R . .
H14B H 1.2676 -0.0771 0.3102 0.072 Uiso 1 1 calc R . .
H14C H 1.1331 -0.009 0.3171 0.072 Uiso 1 1 calc R . .
C15 C 1.07657(19) 0.32348(17) 0.26099(7) 0.0584(5) Uani 1 1 d . . .
H15A H 1.0228 0.3677 0.2811 0.088 Uiso 1 1 calc R . .
H15B H 1.0731 0.3662 0.2308 0.088 Uiso 1 1 calc R . .
H15C H 1.1684 0.3196 0.2766 0.088 Uiso 1 1 calc R . .
C16 C 0.79745(15) 0.12198(14) 0.18100(5) 0.0327(4) Uani 1 1 d . . .
H16 H 0.8102 0.0706 0.208 0.039 Uiso 1 1 calc R . .
C17 C 0.67424(15) 0.16098(15) 0.16236(5) 0.0330(4) Uani 1 1 d . . .
C18 C 0.45676(17) 0.18982(18) 0.14330(7) 0.0518(5) Uani 1 1 d . . .
H18A H 0.4063 0.1232 0.1255 0.062 Uiso 1 1 calc R . .
H18B H 0.3941 0.2405 0.1582 0.062 Uiso 1 1 calc R . .
C19 C 0.65374(14) 0.23379(14) 0.12294(5) 0.0320(4) Uani 1 1 d . . .
C20 C 0.75522(14) 0.27326(14) 0.10063(5) 0.0306(4) Uani 1 1 d . . .
H20 H 0.7394 0.3236 0.0734 0.037 Uiso 1 1 calc R . .
C21 C 1.07113(15) 0.47421(15) 0.06750(6) 0.0384(4) Uani 1 1 d . . .
H21A H 1.0365 0.5488 0.0504 0.046 Uiso 1 1 calc R . .
H21B H 1.1173 0.425 0.0459 0.046 Uiso 1 1 calc R . .
C22 C 1.16863(15) 0.51050(14) 0.10982(5) 0.0338(4) Uani 1 1 d . . .
C23 C 1.12741(17) 0.57991(16) 0.14573(6) 0.0436(4) Uani 1 1 d . . .
H23 H 1.0383 0.6073 0.1426 0.052 Uiso 1 1 calc R . .
C24 C 1.21384(19) 0.60961(17) 0.18587(6) 0.0497(5) Uani 1 1 d . . .
H24 H 1.1842 0.6576 0.2099 0.06 Uiso 1 1 calc R . .
C25 C 1.3425(2) 0.56965(17) 0.19092(7) 0.0552(5) Uani 1 1 d . . .
H25 H 1.4017 0.588 0.2188 0.066 Uiso 1 1 calc R . .
C26 C 1.38486(18) 0.50344(19) 0.15570(8) 0.0644(6) Uani 1 1 d . . .
H26 H 1.4744 0.4772 0.159 0.077 Uiso 1 1 calc R . .
C27 C 1.29884(17) 0.47365(17) 0.11498(7) 0.0508(5) Uani 1 1 d . . .
H27 H 1.3301 0.4278 0.0907 0.061 Uiso 1 1 calc R . .
C28 C 0.95807(15) 0.22779(16) 0.00996(5) 0.0381(4) Uani 1 1 d . . .
H28A H 0.9663 0.1735 -0.0153 0.046 Uiso 1 1 calc R . .
H28B H 0.9082 0.3009 0.0042 0.046 Uiso 1 1 calc R . .
C29 C 1.19542(15) 0.05862(15) 0.04024(5) 0.0376(4) Uani 1 1 d . A .
H29 H 1.2328 -0.0199 0.0472 0.045 Uiso 1 1 calc R . .
C30A C 1.3152(4) 0.2739(5) -0.04826(17) 0.0442(13) Uani 0.516(5) 1 d PDU A 1
C31A C 1.4255(4) 0.1748(3) -0.04042(13) 0.0399(11) Uani 0.516(5) 1 d PDU A 1
C32A C 1.3525(2) 0.40950(19) -0.04445(7) 0.0637(6) Uani 1 1 d . . .
H32A H 1.4182 0.4226 -0.0164 0.096 Uiso 0.516(5) 1 calc PR A 1
H32B H 1.2734 0.4583 -0.042 0.096 Uiso 0.516(5) 1 calc PR A 1
H32C H 1.3899 0.4344 -0.0726 0.096 Uiso 0.516(5) 1 calc PR A 1
H32D H 1.3762 0.4646 -0.0176 0.096 Uiso 0.484(5) 1 calc PR A 2
H32E H 1.2602 0.4237 -0.0583 0.096 Uiso 0.484(5) 1 calc PR A 2
H32F H 1.4104 0.4252 -0.0682 0.096 Uiso 0.484(5) 1 calc PR A 2
C33A C 1.2158(12) 0.2499(13) -0.0915(4) 0.076(3) Uani 0.516(5) 1 d P A 1
H33A H 1.1485 0.3144 -0.0949 0.114 Uiso 0.516(5) 1 calc PR A 1
H33B H 1.1733 0.1706 -0.0884 0.114 Uiso 0.516(5) 1 calc PR A 1
H33C H 1.2608 0.2491 -0.1194 0.114 Uiso 0.516(5) 1 calc PR A 1
C34A C 1.4607(11) 0.1231(11) -0.0837(4) 0.110(4) Uani 0.516(5) 1 d PU A 1
H34A H 1.3804 0.0955 -0.1039 0.166 Uiso 0.516(5) 1 calc PR A 1
H34B H 1.5204 0.0535 -0.076 0.166 Uiso 0.516(5) 1 calc PR A 1
H34C H 1.5051 0.1854 -0.1003 0.166 Uiso 0.516(5) 1 calc PR A 1
C35A C 1.5514(5) 0.2136(6) -0.0100(2) 0.0624(15) Uani 0.516(5) 1 d PU A 1
H35A H 1.531 0.243 0.0204 0.094 Uiso 0.516(5) 1 calc PR A 1
H35B H 1.5933 0.2793 -0.0258 0.094 Uiso 0.516(5) 1 calc PR A 1
H35C H 1.6118 0.1438 -0.0049 0.094 Uiso 0.516(5) 1 calc PR A 1
C30B C 1.3682(5) 0.2848(4) -0.02872(15) 0.0379(13) Uani 0.484(5) 1 d PDU A 2
C31B C 1.3359(4) 0.1824(4) -0.06573(13) 0.0429(13) Uani 0.484(5) 1 d PDU A 2
C33B C 1.5120(5) 0.2767(6) -0.00331(19) 0.0576(15) Uani 0.484(5) 1 d P A 2
H33D H 1.5298 0.1935 0.0086 0.086 Uiso 0.484(5) 1 calc PR A 2
H33E H 1.5243 0.3345 0.0231 0.086 Uiso 0.484(5) 1 calc PR A 2
H33F H 1.5732 0.2969 -0.0255 0.086 Uiso 0.484(5) 1 calc PR A 2
C34B C 1.4491(11) 0.1302(8) -0.0893(3) 0.064(3) Uani 0.484(5) 1 d PU A 2
H34D H 1.5211 0.1039 -0.0649 0.097 Uiso 0.484(5) 1 calc PR A 2
H34E H 1.4817 0.1933 -0.1089 0.097 Uiso 0.484(5) 1 calc PR A 2
H34F H 1.4168 0.0601 -0.1089 0.097 Uiso 0.484(5) 1 calc PR A 2
C35B C 1.2253(16) 0.2211(16) -0.1049(5) 0.096(4) Uani 0.484(5) 1 d PU A 2
H35D H 1.1515 0.2554 -0.0908 0.144 Uiso 0.484(5) 1 calc PR A 2
H35E H 1.1946 0.1498 -0.1241 0.144 Uiso 0.484(5) 1 calc PR A 2
H35F H 1.2591 0.2829 -0.1248 0.144 Uiso 0.484(5) 1 calc PR A 2
B B 1.26006(19) 0.13396(18) 0.00379(7) 0.0381(5) Uani 1 1 d DU . .
O1 O 1.39399(10) -0.04889(11) 0.24030(4) 0.0441(3) Uani 1 1 d . . .
O2 O 1.26269(11) 0.09817(10) 0.29119(4) 0.0407(3) Uani 1 1 d . . .
O3 O 1.02611(10) 0.20276(10) 0.25289(4) 0.0383(3) Uani 1 1 d . . .
O4 O 0.55539(10) 0.13963(11) 0.17863(4) 0.0469(3) Uani 1 1 d . . .
O5 O 0.52093(10) 0.26260(11) 0.11224(4) 0.0429(3) Uani 1 1 d . . .
O6 O 0.96253(10) 0.40490(9) 0.08021(3) 0.0338(3) Uani 1 1 d . . .
O7A O 1.2549(9) 0.2533(5) -0.0049(3) 0.088(3) Uani 0.516(5) 1 d PDU A 1
O8A O 1.3627(4) 0.0808(2) -0.01585(14) 0.0526(10) Uani 0.516(5) 1 d PD A 1
O7B O 1.2748(9) 0.2541(4) 0.0041(2) 0.056(2) Uani 0.484(5) 1 d PDU A 2
O8B O 1.2856(4) 0.0855(2) -0.03806(11) 0.0436(9) Uani 0.484(5) 1 d PD A 2

loop_
_atom_site_aniso_label
_atom_site_aniso_U_11
_atom_site_aniso_U_22
_atom_site_aniso_U_33
_atom_site_aniso_U_23
_atom_site_aniso_U_13
_atom_site_aniso_U_12
C1 0.0294(8) 0.0270(9) 0.0277(8) 0.0043(7) 0.0003(6) -0.0028(7)
C2 0.0293(8) 0.0349(10) 0.0265(8) 0.0007(7) 0.0050(7) -0.0089(7)
C3 0.0352(9) 0.0321(9) 0.0237(8) -0.0036(7) 0.0009(7) -0.0086(7)
C4 0.0382(9) 0.0294(9) 0.0308(9) 0.0003(7) 0.0049(7) -0.0045(7)
C5 0.0334(9) 0.0272(9) 0.0273(8) 0.0035(7) 0.0047(7) -0.0060(7)
C6 0.0323(8) 0.0254(8) 0.0270(8) 0.0058(7) 0.0025(7) -0.0062(7)
C7 0.0329(8) 0.0277(9) 0.0259(8) -0.0007(7) 0.0024(7) -0.0040(7)
C8 0.0314(8) 0.0267(8) 0.0245(8) -0.0034(7) 0.0021(6) -0.0029(7)
C9 0.0357(9) 0.0327(9) 0.0321(9) 0.0030(7) 0.0094(7) -0.0029(7)
C10 0.0306(9) 0.0350(10) 0.0346(9) 0.0072(7) 0.0018(7) -0.0022(7)
C11 0.0369(9) 0.0350(10) 0.0251(8) 0.0042(7) -0.0015(7) -0.0054(8)
C12 0.0348(9) 0.0280(9) 0.0289(8) 0.0003(7) 0.0068(7) -0.0046(7)
C13 0.0461(11) 0.0418(11) 0.0600(12) 0.0007(9) 0.0021(9) 0.0090(9)
C14 0.0642(12) 0.0481(12) 0.0307(9) 0.0074(8) 0.0049(8) 0.0049(10)
C15 0.0645(13) 0.0370(12) 0.0729(14) -0.0113(10) 0.0073(11) 0.0000(10)
C16 0.0392(10) 0.0301(9) 0.0288(8) 0.0028(7) 0.0054(7) -0.0047(7)
C17 0.0315(9) 0.0321(9) 0.0367(9) -0.0007(7) 0.0096(7) -0.0058(7)
C18 0.0361(10) 0.0553(13) 0.0658(13) 0.0165(10) 0.0132(9) -0.0026(9)
C19 0.0267(9) 0.0334(9) 0.0350(9) -0.0019(7) 0.0017(7) 0.0001(7)
C20 0.0329(9) 0.0311(9) 0.0272(8) -0.0003(7) 0.0025(7) -0.0021(7)
C21 0.0406(10) 0.0346(10) 0.0398(9) 0.0084(8) 0.0057(8) -0.0094(8)
C22 0.0343(9) 0.0281(9) 0.0392(9) 0.0058(7) 0.0056(7) -0.0064(7)
C23 0.0355(10) 0.0511(12) 0.0441(10) 0.0022(9) 0.0048(8) -0.0003(9)
C24 0.0564(12) 0.0470(12) 0.0443(11) -0.0031(9) 0.0031(9) -0.0045(9)
C25 0.0552(13) 0.0386(11) 0.0640(13) -0.0041(10) -0.0172(10) -0.0012(10)
C26 0.0338(10) 0.0568(14) 0.0960(17) -0.0131(13) -0.0130(11) 0.0041(10)
C27 0.0406(11) 0.0448(11) 0.0662(13) -0.0100(10) 0.0053(9) 0.0032(9)
C28 0.0388(9) 0.0444(11) 0.0310(9) 0.0013(8) 0.0046(7) -0.0059(8)
C29 0.0428(10) 0.0352(10) 0.0350(9) -0.0004(8) 0.0060(8) -0.0015(8)
C30A 0.036(3) 0.062(3) 0.035(3) 0.013(3) 0.008(2) -0.009(2)
C31A 0.040(2) 0.048(2) 0.032(2) -0.0024(17) 0.0078(18) -0.0023(18)
C32A 0.0782(15) 0.0564(14) 0.0574(13) -0.0001(10) 0.0132(11) -0.0135(11)
C33A 0.056(4) 0.112(7) 0.056(7) 0.048(6) -0.005(4) -0.027(4)
C34A 0.059(5) 0.171(10) 0.099(6) -0.076(6) 0.004(4) 0.010(5)
C35A 0.043(3) 0.082(4) 0.061(3) -0.012(3) 0.005(2) 0.003(2)
C30B 0.045(3) 0.042(3) 0.027(2) 0.005(2) 0.007(2) -0.006(2)
C31B 0.058(3) 0.039(3) 0.036(2) -0.0007(19) 0.018(2) -0.009(2)
C33B 0.036(3) 0.081(5) 0.054(3) 0.009(3) 0.000(2) -0.014(3)
C34B 0.108(7) 0.047(4) 0.053(4) 0.000(3) 0.062(4) -0.021(4)
C35B 0.104(7) 0.135(8) 0.037(5) 0.015(4) -0.030(5) -0.027(5)
B 0.0414(12) 0.0393(12) 0.0342(11) -0.0026(9) 0.0075(9) 0.0001(10)
O1 0.0363(6) 0.0549(8) 0.0392(7) 0.0052(6) -0.0001(5) 0.0088(6)
O2 0.0480(7) 0.0441(7) 0.0271(6) 0.0018(5) -0.0051(5) -0.0037(6)
O3 0.0442(7) 0.0385(7) 0.0321(6) -0.0060(5) 0.0055(5) -0.0010(5)
O4 0.0331(7) 0.0588(9) 0.0510(8) 0.0111(6) 0.0135(6) -0.0037(6)
O5 0.0288(6) 0.0530(8) 0.0476(7) 0.0076(6) 0.0076(5) 0.0010(5)
O6 0.0332(6) 0.0299(6) 0.0373(6) 0.0075(5) 0.0015(5) -0.0045(5)
O7A 0.092(4) 0.069(4) 0.123(5) 0.050(3) 0.081(4) 0.039(3)
O8A 0.052(2) 0.0482(17) 0.063(2) 0.0114(15) 0.0271(18) 0.0079(15)
O7B 0.092(4) 0.033(3) 0.055(2) -0.019(2) 0.047(2) -0.025(3)
O8B 0.061(2) 0.0361(15) 0.0367(17) 0.0022(13) 0.0172(16) -0.0017(15)

loop_
_atom_type_symbol
_atom_type_description
_atom_type_scat_dispersion_real
_atom_type_scat_dispersion_imag
_atom_type_scat_source
C C 0.0033 0.0016 'International Tables Vol C Tables 4.2.6.8 and 6.1.1.4'
H H 0 0 'International Tables Vol C Tables 4.2.6.8 and 6.1.1.4'
B B 0.0013 0.0007 'International Tables Vol C Tables 4.2.6.8 and 6.1.1.4'
O O 0.0106 0.006 'International Tables Vol C Tables 4.2.6.8 and 6.1.1.4'

loop_
_geom_angle_atom_site_label_1
_geom_angle_atom_site_label_2
_geom_angle_atom_site_label_3
_geom_angle
O6 C1 C8 106.20(11)
O6 C1 C2 111.18(12)
C8 C1 C2 111.03(12)
O6 C1 H1 109.5
C8 C1 H1 109.5
C2 C1 H1 109.5
C28 C2 C3 121.17(14)
C28 C2 C1 121.13(14)
C3 C2 C1 117.57(12)
C29 C3 C2 122.29(14)
C29 C3 C4 120.71(14)
C2 C3 C4 116.95(13)
C3 C4 C5 114.46(12)
C3 C4 H4A 108.6
C5 C4 H4A 108.6
C3 C4 H4B 108.6
C5 C4 H4B 108.6
H4A C4 H4B 107.6
C9 C5 C6 120.37(13)
C9 C5 C4 118.06(14)
C6 C5 C4 121.54(13)
C5 C6 C12 118.03(13)
C5 C6 C7 121.73(13)
C12 C6 C7 119.99(13)
C8 C7 C16 119.72(14)
C8 C7 C6 122.11(13)
C16 C7 C6 118.08(13)
C7 C8 C20 120.57(14)
C7 C8 C1 122.13(13)
C20 C8 C1 117.31(13)
C10 C9 C5 120.99(15)
C10 C9 H9 119.5
C5 C9 H9 119.5
O1 C10 C9 125.70(15)
O1 C10 C11 115.09(13)
C9 C10 C11 119.18(14)
O2 C11 C12 120.33(14)
O2 C11 C10 119.80(13)
C12 C11 C10 119.86(14)
O3 C12 C11 119.01(13)
O3 C12 C6 119.30(13)
C11 C12 C6 121.57(14)
O1 C13 H13A 109.5
O1 C13 H13B 109.5
H13A C13 H13B 109.5
O1 C13 H13C 109.5
H13A C13 H13C 109.5
H13B C13 H13C 109.5
O2 C14 H14A 109.5
O2 C14 H14B 109.5
H14A C14 H14B 109.5
O2 C14 H14C 109.5
H14A C14 H14C 109.5
H14B C14 H14C 109.5
O3 C15 H15A 109.5
O3 C15 H15B 109.5
H15A C15 H15B 109.5
O3 C15 H15C 109.5
H15A C15 H15C 109.5
H15B C15 H15C 109.5
C17 C16 C7 118.18(14)
C17 C16 H16 120.9
C7 C16 H16 120.9
C16 C17 C19 121.73(14)
C16 C17 O4 128.40(14)
C19 C17 O4 109.86(13)
O5 C18 O4 108.47(12)
O5 C18 H18A 110
O4 C18 H18A 110
O5 C18 H18B 110
O4 C18 H18B 110
H18A C18 H18B 108.4
C20 C19 C17 122.27(14)
C20 C19 O5 127.68(14)
C17 C19 O5 109.98(13)
C19 C20 C8 117.51(14)
C19 C20 H20 121.2
C8 C20 H20 121.2
O6 C21 C22 112.31(12)
O6 C21 H21A 109.1
C22 C21 H21A 109.1
O6 C21 H21B 109.1
C22 C21 H21B 109.1
H21A C21 H21B 107.9
C27 C22 C23 118.15(15)
C27 C22 C21 121.60(15)
C23 C22 C21 120.23(14)
C24 C23 C22 121.20(16)
C24 C23 H23 119.4
C22 C23 H23 119.4
C25 C24 C23 119.86(18)
C25 C24 H24 120.1
C23 C24 H24 120.1
C26 C25 C24 119.56(18)
C26 C25 H25 120.2
C24 C25 H25 120.2
C25 C26 C27 121.03(17)
C25 C26 H26 119.5
C27 C26 H26 119.5
C22 C27 C26 120.17(18)
C22 C27 H27 119.9
C26 C27 H27 119.9
C2 C28 H28A 120
C2 C28 H28B 120
H28A C28 H28B 120
C3 C29 B 129.78(16)
C3 C29 H29 115.1
B C29 H29 115.1
O7A C30A C33A 110.5(6)
O7A C30A C32A 102.5(4)
C33A C30A C32A 111.0(6)
O7A C30A C31A 98.8(4)
C33A C30A C31A 112.6(7)
C32A C30A C31A 119.8(4)
O8A C31A C34A 108.7(5)
O8A C31A C35A 108.7(4)
C34A C31A C35A 107.9(5)
O8A C31A C30A 101.7(3)
C34A C31A C30A 114.3(6)
C35A C31A C30A 115.2(4)
C30A C32A H32A 109.5
C30A C32A H32B 109.5
H32A C32A H32B 109.5
C30A C32A H32C 109.5
H32A C32A H32C 109.5
H32B C32A H32C 109.5
C30B C32A H32D 109.5
C30B C32A H32E 109.5
H32D C32A H32E 109.5
C30B C32A H32F 109.5
H32D C32A H32F 109.5
H32E C32A H32F 109.5
C30A C33A H33A 109.5
C30A C33A H33B 109.5
H33A C33A H33B 109.5
C30A C33A H33C 109.5
H33A C33A H33C 109.5
H33B C33A H33C 109.5
C31A C34A H34A 109.5
C31A C34A H34B 109.5
H34A C34A H34B 109.5
C31A C34A H34C 109.5
H34A C34A H34C 109.5
H34B C34A H34C 109.5
C31A C35A H35A 109.5
C31A C35A H35B 109.5
H35A C35A H35B 109.5
C31A C35A H35C 109.5
H35A C35A H35C 109.5
H35B C35A H35C 109.5
C32A C30B O7B 111.3(4)
C32A C30B C33B 104.9(4)
O7B C30B C33B 110.2(5)
C32A C30B C31B 118.0(4)
O7B C30B C31B 100.4(4)
C33B C30B C31B 112.1(5)
O8B C31B C34B 108.4(4)
O8B C31B C35B 108.6(6)
C34B C31B C35B 107.7(7)
O8B C31B C30B 102.1(3)
C34B C31B C30B 118.2(5)
C35B C31B C30B 111.3(7)
C30B C33B H33D 109.5
C30B C33B H33E 109.5
H33D C33B H33E 109.5
C30B C33B H33F 109.5
H33D C33B H33F 109.5
H33E C33B H33F 109.5
C31B C34B H34D 109.5
C31B C34B H34E 109.5
H34D C34B H34E 109.5
C31B C34B H34F 109.5
H34D C34B H34F 109.5
H34E C34B H34F 109.5
C31B C35B H35D 109.5
C31B C35B H35E 109.5
H35D C35B H35E 109.5
C31B C35B H35F 109.5
H35D C35B H35F 109.5
H35E C35B H35F 109.5
O7B B O8B 110.8(3)
O7A B O8B 102.9(3)
O7B B O8A 109.1(4)
O7A B O8A 110.3(3)
O7B B C29 125.6(3)
O7A B C29 129.8(3)
O8B B C29 122.51(18)
O8A B C29 118.12(19)
C10 O1 C13 118.29(12)
C11 O2 C14 111.11(12)
C12 O3 C15 114.23(13)
C17 O4 C18 104.99(11)
C19 O5 C18 105.06(12)
C1 O6 C21 113.82(11)
B O7A C30A 107.3(4)
B O8A C31A 108.3(2)
B O7B C30B 107.8(4)
B O8B C31B 108.7(2)

loop_
_geom_bond_atom_site_label_1
_geom_bond_atom_site_label_2
_geom_bond_distance
C1 O6 1.4320(17)
C1 C8 1.517(2)
C1 C2 1.530(2)
C1 H1 1
C2 C28 1.329(2)
C2 C3 1.487(2)
C3 C29 1.339(2)
C3 C4 1.518(2)
C4 C5 1.5217(19)
C4 H4A 0.99
C4 H4B 0.99
C5 C9 1.397(2)
C5 C6 1.398(2)
C6 C12 1.407(2)
C6 C7 1.490(2)
C7 C8 1.401(2)
C7 C16 1.413(2)
C8 C20 1.409(2)
C9 C10 1.390(2)
C9 H9 0.95
C10 O1 1.3672(18)
C10 C11 1.397(2)
C11 O2 1.3783(17)
C11 C12 1.388(2)
C12 O3 1.3785(18)
C13 O1 1.424(2)
C13 H13A 0.98
C13 H13B 0.98
C13 H13C 0.98
C14 O2 1.4382(19)
C14 H14A 0.98
C14 H14B 0.98
C14 H14C 0.98
C15 O3 1.425(2)
C15 H15A 0.98
C15 H15B 0.98
C15 H15C 0.98
C16 C17 1.362(2)
C16 H16 0.95
C17 C19 1.373(2)
C17 O4 1.3822(17)
C18 O5 1.424(2)
C18 O4 1.430(2)
C18 H18A 0.99
C18 H18B 0.99
C19 C20 1.365(2)
C19 O5 1.3826(18)
C20 H20 0.95
C21 O6 1.4339(17)
C21 C22 1.506(2)
C21 H21A 0.99
C21 H21B 0.99
C22 C27 1.377(2)
C22 C23 1.393(2)
C23 C24 1.383(2)
C23 H23 0.95
C24 C25 1.373(3)
C24 H24 0.95
C25 C26 1.363(3)
C25 H25 0.95
C26 C27 1.393(3)
C26 H26 0.95
C27 H27 0.95
C28 H28A 0.95
C28 H28B 0.95
C29 B 1.552(2)
C29 H29 0.95
C30A O7A 1.482(5)
C30A C33A 1.507(12)
C30A C32A 1.531(6)
C30A C31A 1.556(5)
C31A O8A 1.449(4)
C31A C34A 1.455(11)
C31A C35A 1.505(7)
C32A C30B 1.439(5)
C32A H32A 0.98
C32A H32B 0.98
C32A H32C 0.98
C32A H32D 0.98
C32A H32E 0.98
C32A H32F 0.98
C33A H33A 0.98
C33A H33B 0.98
C33A H33C 0.98
C34A H34A 0.98
C34A H34B 0.98
C34A H34C 0.98
C35A H35A 0.98
C35A H35B 0.98
C35A H35C 0.98
C30B O7B 1.473(5)
C30B C33B 1.544(8)
C30B C31B 1.545(5)
C31B O8B 1.462(4)
C31B C34B 1.531(10)
C31B C35B 1.531(17)
C33B H33D 0.98
C33B H33E 0.98
C33B H33F 0.98
C34B H34D 0.98
C34B H34E 0.98
C34B H34F 0.98
C35B H35D 0.98
C35B H35E 0.98
C35B H35F 0.98
B O7B 1.323(5)
B O7A 1.330(5)
B O8B 1.371(3)
B O8A 1.388(3)

loop_
_geom_torsion_atom_site_label_1
_geom_torsion_atom_site_label_2
_geom_torsion_atom_site_label_3
_geom_torsion_atom_site_label_4
_geom_torsion
O6 C1 C2 C28 -24.34(19)
C8 C1 C2 C28 93.67(16)
O6 C1 C2 C3 159.62(12)
C8 C1 C2 C3 -82.38(16)
C28 C2 C3 C29 54.7(2)
C1 C2 C3 C29 -129.24(15)
C28 C2 C3 C4 -122.73(15)
C1 C2 C3 C4 53.32(17)
C29 C3 C4 C5 98.33(17)
C2 C3 C4 C5 -84.19(16)
C3 C4 C5 C9 -91.53(17)
C3 C4 C5 C6 90.33(17)
C9 C5 C6 C12 -0.2(2)
C4 C5 C6 C12 177.84(13)
C9 C5 C6 C7 -174.52(14)
C4 C5 C6 C7 3.6(2)
C5 C6 C7 C8 -62.4(2)
C12 C6 C7 C8 123.42(16)
C5 C6 C7 C16 114.12(16)
C12 C6 C7 C16 -60.04(19)
C16 C7 C8 C20 -1.8(2)
C6 C7 C8 C20 174.73(14)
C16 C7 C8 C1 178.49(13)
C6 C7 C8 C1 -5.0(2)
O6 C1 C8 C7 -143.67(14)
C2 C1 C8 C7 95.34(16)
O6 C1 C8 C20 36.56(17)
C2 C1 C8 C20 -84.43(16)
C6 C5 C9 C10 0.8(2)
C4 C5 C9 C10 -177.33(13)
C5 C9 C10 O1 177.40(14)
C5 C9 C10 C11 -0.5(2)
O1 C10 C11 O2 0.3(2)
C9 C10 C11 O2 178.47(13)
O1 C10 C11 C12 -178.46(13)
C9 C10 C11 C12 -0.3(2)
O2 C11 C12 O3 -2.0(2)
C10 C11 C12 O3 176.76(13)
O2 C11 C12 C6 -177.88(13)
C10 C11 C12 C6 0.9(2)
C5 C6 C12 O3 -176.47(13)
C7 C6 C12 O3 -2.1(2)
C5 C6 C12 C11 -0.6(2)
C7 C6 C12 C11 173.77(14)
C8 C7 C16 C17 0.5(2)
C6 C7 C16 C17 -176.09(14)
C7 C16 C17 C19 0.9(2)
C7 C16 C17 O4 -177.37(15)
C16 C17 C19 C20 -1.2(3)
O4 C17 C19 C20 177.35(14)
C16 C17 C19 O5 -178.46(14)
O4 C17 C19 O5 0.13(18)
C17 C19 C20 C8 0.0(2)
O5 C19 C20 C8 176.70(14)
C7 C8 C20 C19 1.5(2)
C1 C8 C20 C19 -178.76(13)
O6 C21 C22 C27 119.64(17)
O6 C21 C22 C23 -58.4(2)
C27 C22 C23 C24 -1.0(3)
C21 C22 C23 C24 177.07(15)
C22 C23 C24 C25 -0.5(3)
C23 C24 C25 C26 1.6(3)
C24 C25 C26 C27 -1.2(3)
C23 C22 C27 C26 1.4(3)
C21 C22 C27 C26 -176.65(16)
C25 C26 C27 C22 -0.3(3)
C2 C3 C29 B 6.1(3)
C4 C3 C29 B -176.51(14)
O7A C30A C31A O8A 32.7(5)
C33A C30A C31A O8A -84.0(5)
C32A C30A C31A O8A 142.7(4)
O7A C30A C31A C34A 149.5(6)
C33A C30A C31A C34A 32.9(7)
C32A C30A C31A C34A -100.4(6)
O7A C30A C31A C35A -84.6(5)
C33A C30A C31A C35A 158.7(6)
C32A C30A C31A C35A 25.4(5)
O7A C30A C32A C30B 67.7(7)
C33A C30A C32A C30B -174.2(9)
C31A C30A C32A C30B -40.2(5)
C30A C32A C30B O7B -85.8(8)
C30A C32A C30B C33B 155.0(8)
C30A C32A C30B C31B 29.5(4)
C32A C30B C31B O8B -147.4(4)
O7B C30B C31B O8B -26.4(5)
C33B C30B C31B O8B 90.5(4)
C32A C30B C31B C34B 93.7(6)
O7B C30B C31B C34B -145.3(5)
C33B C30B C31B C34B -28.3(6)
C32A C30B C31B C35B -31.7(8)
O7B C30B C31B C35B 89.3(8)
C33B C30B C31B C35B -153.7(7)
C3 C29 B O7B 34.3(6)
C3 C29 B O7A 18.4(7)
C3 C29 B O8B -132.6(3)
C3 C29 B O8A -178.7(3)
C9 C10 O1 C13 2.3(2)
C11 C10 O1 C13 -179.71(14)
C12 C11 O2 C14 97.94(17)
C10 C11 O2 C14 -80.83(17)
C11 C12 O3 C15 79.66(18)
C6 C12 O3 C15 -104.38(16)
C16 C17 O4 C18 -173.91(17)
C19 C17 O4 C18 7.62(18)
O5 C18 O4 C17 -12.48(18)
C20 C19 O5 C18 175.11(17)
C17 C19 O5 C18 -7.86(18)
O4 C18 O5 C19 12.55(18)
C8 C1 O6 C21 164.75(11)
C2 C1 O6 C21 -74.37(15)
C22 C21 O6 C1 -72.52(16)
O7B B O7A C30A 112(3)
O8B B O7A C30A -15.7(7)
O8A B O7A C30A 25.2(8)
C29 B O7A C30A -170.8(3)
C33A C30A O7A B 82.5(9)
C32A C30A O7A B -159.2(5)
C31A C30A O7A B -35.8(7)
O7B B O8A C31A -15.8(5)
O7A B O8A C31A -1.8(6)
O8B B O8A C31A 84.0(3)
C29 B O8A C31A -167.9(2)
C34A C31A O8A B -141.4(6)
C35A C31A O8A B 101.4(4)
C30A C31A O8A B -20.5(4)
O7A B O7B C30B -81(2)
O8B B O7B C30B -25.6(7)
O8A B O7B C30B 16.8(7)
C29 B O7B C30B 166.2(3)
C32A C30B O7B B 157.9(5)
C33B C30B O7B B -86.2(7)
C31B C30B O7B B 32.2(7)
O7B B O8B C31B 6.7(6)
O7A B O8B C31B 17.8(5)
O8A B O8B C31B -88.5(4)
C29 B O8B C31B 175.3(3)
C34B C31B O8B B 139.2(5)
C35B C31B O8B B -104.1(7)
C30B C31B O8B B 13.6(4)
